data_7024629
loop_
_publ_author_name
'Sakai, Ken-Ichi'
'Takahashi, Sami'
'Kobayashi, Ataru'
'Akutagawa, Tomoyuki'
'Nakamura, Takayoshi'
'Dosen, Masaaki'
'Kato, Masako'
'Nagashima, Umpei'

_publ_section_title
;
 Excited state intramolecular proton transfer (ESIPT) in six-coordinated
 zinc(ii)-quinoxaline complexes with ligand hydrogen bonds: their
 fluorescent properties sensitive to axial positions.
;
_journal_issue 8
_journal_name_full 'Dalton transactions (Cambridge, England : 2003)'
_journal_page_first 1989
_journal_page_last 1995
_journal_paper_doi 10.1039/b919613g
_journal_volume 39
_journal_year 2010
_chemical_formula_moiety 'C22 H22 N4 O8 S2 Zn '
_chemical_formula_sum 'C22 H22 N4 O8 S2 Zn'
_chemical_formula_weight 599.94
_chemical_name_common zn-hqxc-dmso
_space_group_IT_number 14
_symmetry_cell_setting monoclinic
_symmetry_Int_Tables_number 14
_symmetry_space_group_name_Hall '-P 2yn'
_symmetry_space_group_name_H-M 'P 1 21/n 1'
_cell_angle_alpha 90.0000
_cell_angle_beta 109.6550(12)
_cell_angle_gamma 90.0000
_cell_formula_units_Z 2
_cell_length_a 9.7056(4)
_cell_length_b 10.0802(6)
_cell_length_c 12.8400(5)
_cell_measurement_reflns_used 10503
_cell_measurement_temperature 90
_cell_measurement_theta_max 27.5
_cell_measurement_theta_min 3.0
_cell_volume 1183.00(10)
_computing_cell_refinement PROCESS-AUTO
_computing_data_collection PROCESS-AUTO
_computing_data_reduction CrystalStructure
_computing_publication_material 'CrystalStructure 3.8'
_computing_structure_refinement CRYSTALS
_computing_structure_solution SIR2002
_diffrn_ambient_temperature 90
_diffrn_detector_area_resol_mean 10.00
_diffrn_measured_fraction_theta_full 0.990
_diffrn_measured_fraction_theta_max 0.990
_diffrn_measurement_device_type 'Rigaku RAXIS-RAPID'
_diffrn_measurement_method \w
_diffrn_radiation_type 'Mo K\a'
_diffrn_radiation_wavelength 0.71075
_diffrn_reflns_av_R_equivalents 0.021
_diffrn_reflns_limit_h_max 9
_diffrn_reflns_limit_h_min -12
_diffrn_reflns_limit_k_max 13
_diffrn_reflns_limit_k_min -13
_diffrn_reflns_limit_l_max 15
_diffrn_reflns_limit_l_min -16
_diffrn_reflns_number 11227
_diffrn_reflns_theta_full 27.46
_diffrn_reflns_theta_max 27.46
_exptl_absorpt_coefficient_mu 1.273
_exptl_absorpt_correction_T_max 0.880
_exptl_absorpt_correction_T_min 0.685
_exptl_absorpt_correction_type multi-scan
_exptl_absorpt_process_details
;
Higashi, T. (1995). Program for Absorption Correction.
Rigaku Corporation, Tokyo, Japan.
;
_exptl_crystal_colour yellow
_exptl_crystal_density_diffrn 1.684
_exptl_crystal_density_method 'not measured'
_exptl_crystal_description block
_exptl_crystal_F_000 616.00
_exptl_crystal_size_max 0.20
_exptl_crystal_size_mid 0.20
_exptl_crystal_size_min 0.10
_refine_diff_density_max 0.85
_refine_diff_density_min -0.53
_refine_ls_extinction_method none
_refine_ls_goodness_of_fit_ref 1.093
_refine_ls_hydrogen_treatment refall
_refine_ls_number_parameters 183
_refine_ls_number_reflns 2411
_refine_ls_R_factor_gt 0.0326
_refine_ls_shift/su_max 0.0000
_refine_ls_structure_factor_coef Fsqd
_refine_ls_weighting_details
;
Chebychev polynomial with 3 parameters (Carruthers & Watkin, 1979)
2524.1800 3463.3300 986.0310
;
_refine_ls_weighting_scheme calc
_refine_ls_wR_factor_ref 0.0425
_reflns_number_gt 2403
_reflns_number_total 2675
_reflns_threshold_expression F^2^>2.0\s(F^2^)
_cod_data_source_file b919613g.txt
_cod_data_source_block '_zn-hqxc-dmso'
_cod_original_cell_volume 1183.00(9)
_cod_original_formula_sum 'C22 H22 N4 O8 S2 Zn '
_cod_database_code 7024629

loop_
_symmetry_equiv_pos_site_id
_symmetry_equiv_pos_as_xyz
1 +X,+Y,+Z
2 1/2-X,1/2+Y,1/2-Z
3 -X,-Y,-Z
4 1/2+X,1/2-Y,1/2+Z

loop_
_atom_site_label
_atom_site_type_symbol
_atom_site_fract_x
_atom_site_fract_y
_atom_site_fract_z
_atom_site_U_iso_or_equiv
_atom_site_adp_type
_atom_site_occupancy
_atom_site_symmetry_multiplicity
_atom_site_calc_flag
_atom_site_refinement_flags
Zn(1) Zn 0.5000 0.0000 0.0000 0.01046(5) Uani 1.00 2 d S
S(1) S 0.74929(4) -0.07737(4) 0.22485(3) 0.01359(8) Uani 1.00 1 d .
O(1) O 0.56461(12) -0.19224(11) -0.00177(9) 0.0143(2) Uani 1.00 1 d .
O(2) O 0.72362(13) -0.32583(12) -0.04117(10) 0.0191(3) Uani 1.00 1 d .
O(3) O 0.91418(14) -0.23186(12) -0.11761(10) 0.0181(3) Uani 1.00 1 d .
O(4) O 0.64198(12) 0.03184(11) 0.16614(9) 0.0156(2) Uani 1.00 1 d .
N(1) N 0.68817(14) 0.02243(13) -0.06149(10) 0.0114(3) Uani 1.00 1 d .
N(2) N 0.92513(13) -0.01028(15) -0.14039(10) 0.0133(3) Uani 1.00 1 d .
C(1) C 0.75192(17) 0.13066(16) -0.09110(13) 0.0119(3) Uani 1.00 1 d .
C(2) C 0.70057(18) 0.26014(16) -0.08121(13) 0.0134(3) Uani 1.00 1 d .
C(3) C 0.76701(18) 0.36801(16) -0.10923(14) 0.0157(3) Uani 1.00 1 d .
C(4) C 0.88467(18) 0.35054(17) -0.14945(14) 0.0171(3) Uani 1.00 1 d .
C(5) C 0.93475(18) 0.22619(17) -0.16111(14) 0.0163(3) Uani 1.00 1 d .
C(6) C 0.87042(18) 0.11307(16) -0.13149(13) 0.0131(3) Uani 1.00 1 d .
C(8) C 0.86250(18) -0.11104(16) -0.10982(13) 0.0139(3) Uani 1.00 1 d .
C(9) C 0.74143(17) -0.09523(16) -0.06951(13) 0.0122(3) Uani 1.00 1 d .
C(10) C 0.67113(17) -0.21394(16) -0.03488(13) 0.0133(3) Uani 1.00 1 d .
C(11) C 0.88636(18) 0.0033(2) 0.33583(14) 0.0222(3) Uani 1.00 1 d .
C(12) C 0.6600(2) -0.16761(19) 0.30307(15) 0.0236(4) Uani 1.00 1 d .
H(1) H 0.6209 0.2723 -0.0549 0.016 Uiso 1.00 1 c R
H(2) H 0.7333 0.4548 -0.1018 0.019 Uiso 1.00 1 c R
H(3) H 0.9299 0.4260 -0.1684 0.020 Uiso 1.00 1 c R
H(4) H 1.0128 0.2159 -0.1895 0.020 Uiso 1.00 1 c R
H(5) H 0.9630 0.0331 0.3112 0.026 Uiso 1.00 1 c R
H(6) H 0.8441 0.0770 0.3600 0.025 Uiso 1.00 1 c R
H(7) H 0.9247 -0.0571 0.3954 0.026 Uiso 1.00 1 c R
H(8) H 0.5572 -0.1639 0.2666 0.029 Uiso 1.00 1 c R
H(9) H 0.6837 -0.1295 0.3746 0.029 Uiso 1.00 1 c R
H(10) H 0.6914 -0.2574 0.3097 0.029 Uiso 1.00 1 c R
H(12) H 0.862(2) -0.280(2) -0.0932(18) 0.032(6) Uiso 1.00 1 c .

loop_
_atom_site_aniso_label
_atom_site_aniso_U_11
_atom_site_aniso_U_22
_atom_site_aniso_U_33
_atom_site_aniso_U_12
_atom_site_aniso_U_13
_atom_site_aniso_U_23
Zn(1) 0.01016(12) 0.00958(12) 0.01257(12) 0.00099(10) 0.00506(9) 0.00020(10)
S(1) 0.01220(17) 0.01548(18) 0.01304(18) 0.00158(15) 0.00416(15) -0.00075(14)
O(1) 0.0143(5) 0.0117(5) 0.0184(5) 0.0005(4) 0.0075(4) 0.0006(4)
O(2) 0.0215(6) 0.0110(5) 0.0281(6) 0.0022(4) 0.0125(5) -0.0012(4)
O(3) 0.0182(6) 0.0157(5) 0.0240(6) 0.0040(4) 0.0119(5) -0.0008(5)
O(4) 0.0155(5) 0.0164(5) 0.0144(5) 0.0016(4) 0.0043(4) 0.0002(4)
N(1) 0.0103(5) 0.0129(6) 0.0104(5) 0.0004(4) 0.0028(4) -0.0004(4)
N(2) 0.0115(5) 0.0165(6) 0.0135(6) 0.0024(5) 0.0063(5) -0.0006(5)
C(1) 0.0100(6) 0.0150(7) 0.0099(7) -0.0007(5) 0.0023(5) -0.0001(5)
C(2) 0.0126(7) 0.0146(7) 0.0131(7) 0.0010(5) 0.0043(5) -0.0006(5)
C(3) 0.0150(7) 0.0137(7) 0.0176(7) 0.0005(6) 0.0045(6) -0.0007(6)
C(4) 0.0158(7) 0.0169(8) 0.0184(8) -0.0036(6) 0.0054(6) 0.0026(6)
C(5) 0.0126(7) 0.0213(8) 0.0170(7) -0.0003(6) 0.0076(6) 0.0005(6)
C(6) 0.0113(7) 0.0153(7) 0.0121(7) 0.0010(5) 0.0030(6) -0.0006(5)
C(8) 0.0126(7) 0.0161(7) 0.0130(7) 0.0027(5) 0.0043(6) -0.0025(5)
C(9) 0.0112(6) 0.0131(7) 0.0118(7) 0.0006(5) 0.0034(5) -0.0011(5)
C(10) 0.0132(7) 0.0131(7) 0.0122(7) 0.0005(5) 0.0025(5) -0.0010(5)
C(11) 0.0147(7) 0.0232(8) 0.0245(8) -0.0012(7) 0.0011(6) -0.0032(7)
C(12) 0.0223(8) 0.0240(9) 0.0244(9) -0.0014(7) 0.0075(7) 0.0077(7)

loop_
_atom_type_symbol
_atom_type_description
_atom_type_scat_dispersion_real
_atom_type_scat_dispersion_imag
_atom_type_scat_source
C C 0.003 0.002
;
International Tables for Crystallography
(1992, Vol. C, Tables 4.2.6.8 and 6.1.1.4)
;
H H 0.000 0.000
;
International Tables for Crystallography
(1992, Vol. C, Table 6.1.1.4)
;
O O 0.011 0.006
;
International Tables for Crystallography
(1992, Vol. C, Tables 4.2.6.8 and 6.1.1.4)
;
N N 0.006 0.003
;
International Tables for Crystallography
(1992, Vol. C, Tables 4.2.6.8 and 6.1.1.4)
;
Zn Zn 0.284 1.430
;
International Tables for Crystallography
(1992, Vol. C, Tables 4.2.6.8 and 6.1.1.4)
;
S S 0.125 0.123
;
International Tables for Crystallography
(1992, Vol. C, Tables 4.2.6.8 and 6.1.1.4)
;

loop_
_geom_angle_atom_site_label_1
_geom_angle_atom_site_label_2
_geom_angle_atom_site_label_3
_geom_angle
_geom_angle_publ_flag
_geom_angle_site_symmetry_1
_geom_angle_site_symmetry_3
O(1) Zn(1) O(1) 180.00(6) yes . 3_655
O(1) Zn(1) O(4) 93.23(4) yes . .
O(1) Zn(1) O(4) 86.77(4) yes . 3_655
O(1) Zn(1) N(1) 78.52(4) yes . .
O(1) Zn(1) N(1) 101.48(4) yes . 3_655
O(1) Zn(1) O(4) 86.77(4) yes 3_655 .
O(1) Zn(1) O(4) 93.23(4) yes 3_655 3_655
O(1) Zn(1) N(1) 101.48(4) yes 3_655 .
O(1) Zn(1) N(1) 78.52(4) yes 3_655 3_655
O(4) Zn(1) O(4) 180.00(6) yes . 3_655
O(4) Zn(1) N(1) 90.47(4) yes . .
O(4) Zn(1) N(1) 89.53(4) yes . 3_655
O(4) Zn(1) N(1) 89.53(4) yes 3_655 .
O(4) Zn(1) N(1) 90.47(4) yes 3_655 3_655
N(1) Zn(1) N(1) 180.00(440) yes . 3_655
O(4) S(1) C(11) 105.49(7) yes . .
O(4) S(1) C(12) 105.42(8) yes . .
C(11) S(1) C(12) 98.96(8) yes . .
Zn(1) O(1) C(10) 117.27(10) yes . .
Zn(1) O(4) S(1) 119.16(6) yes . .
Zn(1) N(1) C(1) 132.75(11) yes . .
Zn(1) N(1) C(9) 109.10(11) yes . .
C(1) N(1) C(9) 118.15(15) yes . .
C(6) N(2) C(8) 116.50(15) yes . .
N(1) C(1) C(2) 120.21(16) yes . .
N(1) C(1) C(6) 119.86(14) yes . .
C(2) C(1) C(6) 119.93(15) yes . .
C(1) C(2) C(3) 119.70(17) yes . .
C(2) C(3) C(4) 120.37(15) yes . .
C(3) C(4) C(5) 120.90(16) yes . .
C(4) C(5) C(6) 120.25(18) yes . .
N(2) C(6) C(1) 121.76(15) yes . .
N(2) C(6) C(5) 119.40(16) yes . .
C(1) C(6) C(5) 118.84(15) yes . .
O(3) C(8) N(2) 117.48(17) yes . .
O(3) C(8) C(9) 119.99(15) yes . .
N(2) C(8) C(9) 122.53(15) yes . .
N(1) C(9) C(8) 121.19(15) yes . .
N(1) C(9) C(10) 117.55(16) yes . .
C(8) C(9) C(10) 121.26(14) yes . .
O(1) C(10) O(2) 125.12(16) yes . .
O(1) C(10) C(9) 117.54(14) yes . .
O(2) C(10) C(9) 117.34(16) yes . .
C(8) O(3) H(12) 102.1(18) no . .
C(1) C(2) H(1) 120.2 no . .
C(3) C(2) H(1) 120.1 no . .
C(2) C(3) H(2) 119.7 no . .
C(4) C(3) H(2) 119.9 no . .
C(3) C(4) H(3) 119.6 no . .
C(5) C(4) H(3) 119.5 no . .
C(4) C(5) H(4) 119.9 no . .
C(6) C(5) H(4) 119.8 no . .
S(1) C(11) H(5) 109.6 no . .
S(1) C(11) H(6) 109.2 no . .
S(1) C(11) H(7) 109.6 no . .
H(5) C(11) H(6) 109.5 no . .
H(5) C(11) H(7) 109.5 no . .
H(6) C(11) H(7) 109.5 no . .
S(1) C(12) H(8) 109.4 no . .
S(1) C(12) H(9) 109.5 no . .
S(1) C(12) H(10) 109.6 no . .
H(8) C(12) H(9) 109.5 no . .
H(8) C(12) H(10) 109.5 no . .
H(9) C(12) H(10) 109.5 no . .

loop_
_geom_bond_atom_site_label_1
_geom_bond_atom_site_label_2
_geom_bond_distance
_geom_bond_publ_flag
_geom_bond_site_symmetry_2
Zn(1) O(1) 2.0392(11) yes .
Zn(1) O(1) 2.0392(11) yes 3_655
Zn(1) O(4) 2.1389(9) yes .
Zn(1) O(4) 2.1389(9) yes 3_655
Zn(1) N(1) 2.2316(15) yes .
Zn(1) N(1) 2.2316(15) yes 3_655
S(1) O(4) 1.5286(11) yes .
S(1) C(11) 1.7849(16) yes .
S(1) C(12) 1.781(2) yes .
O(1) C(10) 1.262(2) yes .
O(2) C(10) 1.251(2) yes .
O(3) C(8) 1.334(2) yes .
N(1) C(1) 1.370(2) yes .
N(1) C(9) 1.312(2) yes .
N(2) C(6) 1.372(2) yes .
N(2) C(8) 1.310(2) yes .
C(1) C(2) 1.418(2) yes .
C(1) C(6) 1.423(2) yes .
C(2) C(3) 1.372(2) yes .
C(3) C(4) 1.414(2) yes .
C(4) C(5) 1.371(2) yes .
C(5) C(6) 1.412(2) yes .
C(8) C(9) 1.443(2) yes .
C(9) C(10) 1.516(2) yes .
O(3) H(12) 0.83(2) no .
C(2) H(1) 0.950 no .
C(3) H(2) 0.950 no .
C(4) H(3) 0.950 no .
C(5) H(4) 0.950 no .
C(11) H(5) 0.950 no .
C(11) H(6) 0.950 no .
C(11) H(7) 0.950 no .
C(12) H(8) 0.950 no .
C(12) H(9) 0.950 no .
C(12) H(10) 0.950 no .

loop_
_geom_contact_atom_site_label_1
_geom_contact_atom_site_label_2
_geom_contact_distance
_geom_contact_site_symmetry_2
O(2) C(3) 3.273(2) 1_545
O(2) C(5) 3.5994(18) 3_755
O(2) C(11) 3.599(2) 2_645
O(2) C(11) 3.596(2) 4_444
O(3) C(1) 3.5892(17) 3_755
O(3) C(3) 3.5012(19) 2_644
O(3) C(4) 3.4947(18) 2_644
O(3) C(4) 3.5352(19) 3_755
O(3) C(5) 3.381(2) 3_755
O(3) C(6) 3.3965(18) 3_755
O(3) C(12) 3.065(2) 4_544
O(4) C(12) 3.538(2) 2_655
N(2) N(2) 3.4100(16) 3_755
N(2) C(3) 3.3593(19) 2_644
N(2) C(4) 3.5823(18) 2_644
N(2) C(6) 3.5409(18) 3_755
N(2) C(8) 3.4075(18) 3_755
N(2) C(11) 3.569(2) 3_755
C(1) O(3) 3.5892(17) 3_755
C(2) C(12) 3.445(2) 2_655
C(3) O(2) 3.273(2) 1_565
C(3) O(3) 3.5012(19) 2_654
C(3) N(2) 3.3593(19) 2_654
C(3) C(8) 3.404(2) 2_654
C(4) O(3) 3.4947(18) 2_654
C(4) O(3) 3.5352(19) 3_755
C(4) N(2) 3.5823(18) 2_654
C(4) C(8) 3.236(2) 2_654
C(4) C(9) 3.442(2) 2_654
C(5) O(2) 3.5994(18) 3_755
C(5) O(3) 3.381(2) 3_755
C(5) C(8) 3.566(2) 3_755
C(6) O(3) 3.3965(18) 3_755
C(6) N(2) 3.5409(18) 3_755
C(6) C(8) 3.3041(19) 3_755
C(8) N(2) 3.4075(18) 3_755
C(8) C(3) 3.404(2) 2_644
C(8) C(4) 3.236(2) 2_644
C(8) C(5) 3.566(2) 3_755
C(8) C(6) 3.3041(19) 3_755
C(9) C(4) 3.442(2) 2_644
C(11) O(2) 3.599(2) 2_655
C(11) O(2) 3.596(2) 4_545
C(11) N(2) 3.569(2) 3_755
C(12) O(3) 3.065(2) 4_445
C(12) O(4) 3.538(2) 2_645
C(12) C(2) 3.445(2) 2_645
S(1) H(4) 2.863 3_755
S(1) H(10) 3.332 2_655
O(1) H(6) 2.903 2_645
O(1) H(7) 2.961 4_444
O(2) H(2) 2.357 1_545
O(2) H(4) 3.474 2_644
O(2) H(4) 3.383 3_755
O(2) H(5) 3.337 4_444
O(2) H(6) 2.799 2_645
O(2) H(7) 3.581 2_645
O(2) H(7) 2.981 4_444
O(3) H(3) 3.523 1_545
O(3) H(8) 2.575 4_544
O(3) H(9) 2.997 4_544
O(3) H(10) 3.133 4_544
O(4) H(3) 3.445 4_455
O(4) H(10) 2.624 2_655
N(1) H(3) 3.408 2_644
N(2) H(2) 3.165 2_644
N(2) H(3) 3.553 2_644
N(2) H(5) 2.765 3_755
C(1) H(9) 3.577 2_655
C(2) H(5) 3.070 4_454
C(2) H(7) 3.537 2_655
C(2) H(9) 2.744 2_655
C(2) H(10) 3.291 2_655
C(3) H(5) 2.952 4_454
C(3) H(9) 2.887 2_655
C(4) H(12) 3.33(2) 3_755
C(5) H(5) 3.580 3_755
C(5) H(12) 3.48(2) 2_654
C(5) H(12) 3.24(2) 3_755
C(6) H(5) 3.552 3_755
C(6) H(12) 3.59(2) 3_755
C(8) H(2) 3.563 2_644
C(8) H(3) 3.296 2_644
C(9) H(3) 3.220 2_644
C(9) H(4) 3.591 3_755
C(10) H(2) 3.550 1_545
C(10) H(4) 3.459 2_644
C(10) H(4) 3.430 3_755
C(10) H(6) 3.119 2_645
C(10) H(7) 3.226 4_444
C(11) H(1) 3.181 4_555
C(11) H(2) 3.217 4_555
C(11) H(4) 3.257 3_755
C(11) H(7) 3.363 3_756
C(11) H(10) 2.988 2_655
C(12) H(1) 3.274 2_645
C(12) H(3) 3.406 4_455
C(12) H(5) 3.391 2_645
C(12) H(6) 3.310 2_645
H(1) C(11) 3.181 4_454
H(1) C(12) 3.274 2_655
H(1) H(5) 2.716 4_454
H(1) H(6) 2.957 4_454
H(1) H(7) 2.821 2_655
H(1) H(7) 3.385 4_454
H(1) H(9) 2.643 2_655
H(1) H(10) 3.077 2_655
H(2) O(2) 2.357 1_565
H(2) N(2) 3.165 2_654
H(2) C(8) 3.563 2_654
H(2) C(10) 3.550 1_565
H(2) C(11) 3.217 4_454
H(2) H(5) 2.485 4_454
H(2) H(7) 3.482 2_655
H(2) H(7) 3.157 4_454
H(2) H(9) 2.881 2_655
H(2) H(12) 2.937 1_565
H(3) O(3) 3.523 1_565
H(3) O(4) 3.445 4_554
H(3) N(1) 3.408 2_654
H(3) N(2) 3.553 2_654
H(3) C(8) 3.296 2_654
H(3) C(9) 3.220 2_654
H(3) C(12) 3.406 4_554
H(3) H(8) 2.944 4_554
H(3) H(9) 3.109 4_554
H(3) H(12) 3.254 1_565
H(4) S(1) 2.863 3_755
H(4) O(2) 3.474 2_654
H(4) O(2) 3.383 3_755
H(4) C(9) 3.591 3_755
H(4) C(10) 3.459 2_654
H(4) C(10) 3.430 3_755
H(4) C(11) 3.257 3_755
H(4) H(5) 3.008 3_755
H(4) H(7) 3.317 3_755
H(4) H(12) 3.478 3_755
H(5) O(2) 3.337 4_545
H(5) N(2) 2.765 3_755
H(5) C(2) 3.070 4_555
H(5) C(3) 2.952 4_555
H(5) C(5) 3.580 3_755
H(5) C(6) 3.552 3_755
H(5) C(12) 3.391 2_655
H(5) H(1) 2.716 4_555
H(5) H(2) 2.485 4_555
H(5) H(4) 3.008 3_755
H(5) H(7) 3.561 3_756
H(5) H(8) 3.199 2_655
H(5) H(10) 2.747 2_655
H(6) O(1) 2.903 2_655
H(6) O(2) 2.799 2_655
H(6) C(10) 3.119 2_655
H(6) C(12) 3.310 2_655
H(6) H(1) 2.957 4_555
H(6) H(7) 3.194 3_756
H(6) H(8) 3.381 2_655
H(6) H(10) 2.673 2_655
H(7) O(1) 2.961 4_545
H(7) O(2) 3.581 2_655
H(7) O(2) 2.981 4_545
H(7) C(2) 3.537 2_645
H(7) C(10) 3.226 4_545
H(7) C(11) 3.363 3_756
H(7) H(1) 2.821 2_645
H(7) H(1) 3.385 4_555
H(7) H(2) 3.482 2_645
H(7) H(2) 3.157 4_555
H(7) H(4) 3.317 3_755
H(7) H(5) 3.561 3_756
H(7) H(6) 3.194 3_756
H(7) H(7) 2.835 3_756
H(8) O(3) 2.575 4_445
H(8) H(3) 2.944 4_455
H(8) H(5) 3.199 2_645
H(8) H(6) 3.381 2_645
H(8) H(12) 3.074 4_445
H(9) O(3) 2.997 4_445
H(9) C(1) 3.577 2_645
H(9) C(2) 2.744 2_645
H(9) C(3) 2.887 2_645
H(9) H(1) 2.643 2_645
H(9) H(2) 2.881 2_645
H(9) H(3) 3.109 4_455
H(9) H(12) 3.410 4_445
H(10) S(1) 3.332 2_645
H(10) O(3) 3.133 4_445
H(10) O(4) 2.624 2_645
H(10) C(2) 3.291 2_645
H(10) C(11) 2.988 2_645
H(10) H(1) 3.077 2_645
H(10) H(5) 2.747 2_645
H(10) H(6) 2.673 2_645
H(12) C(4) 3.33(2) 3_755
H(12) C(5) 3.48(2) 2_644
H(12) C(5) 3.24(2) 3_755
H(12) C(6) 3.59(2) 3_755
H(12) H(2) 2.937 1_545
H(12) H(3) 3.254 1_545
H(12) H(4) 3.478 3_755
H(12) H(8) 3.074 4_544
H(12) H(9) 3.410 4_544

loop_
_geom_torsion_atom_site_label_1
_geom_torsion_atom_site_label_2
_geom_torsion_atom_site_label_3
_geom_torsion_atom_site_label_4
_geom_torsion
_geom_torsion_site_symmetry_1
_geom_torsion_site_symmetry_3
_geom_torsion_site_symmetry_4
O(1) Zn(1) O(4) S(1) 5.82(8) . . .
O(4) Zn(1) O(1) C(10) -90.66(10) . . .
O(1) Zn(1) O(4) S(1) 174.18(8) . 3_655 3_655
O(4) Zn(1) O(1) C(10) 89.34(10) 3_655 . .
O(1) Zn(1) N(1) C(1) -179.46(12) . . .
O(1) Zn(1) N(1) C(9) 1.21(8) . . .
N(1) Zn(1) O(1) C(10) -0.83(9) . . .
O(1) Zn(1) N(1) C(1) -0.54(12) . 3_655 3_655
O(1) Zn(1) N(1) C(9) 178.79(8) . 3_655 3_655
N(1) Zn(1) O(1) C(10) 179.17(9) 3_655 . .
O(1) Zn(1) O(4) S(1) -174.18(8) 3_655 . .
O(4) Zn(1) O(1) C(10) -89.34(10) . 3_655 3_655
O(1) Zn(1) O(4) S(1) -5.82(8) 3_655 3_655 3_655
O(4) Zn(1) O(1) C(10) 90.66(10) 3_655 3_655 3_655
O(1) Zn(1) N(1) C(1) 0.54(12) 3_655 . .
O(1) Zn(1) N(1) C(9) -178.79(8) 3_655 . .
N(1) Zn(1) O(1) C(10) -179.17(9) . 3_655 3_655
O(1) Zn(1) N(1) C(1) 179.46(12) 3_655 3_655 3_655
O(1) Zn(1) N(1) C(9) -1.21(8) 3_655 3_655 3_655
N(1) Zn(1) O(1) C(10) 0.83(9) 3_655 3_655 3_655
O(4) Zn(1) N(1) C(1) -86.26(12) . . .
O(4) Zn(1) N(1) C(9) 94.40(9) . . .
N(1) Zn(1) O(4) S(1) -72.71(8) . . .
O(4) Zn(1) N(1) C(1) -93.74(12) . 3_655 3_655
O(4) Zn(1) N(1) C(9) 85.60(9) . 3_655 3_655
N(1) Zn(1) O(4) S(1) 107.29(8) 3_655 . .
O(4) Zn(1) N(1) C(1) 93.74(12) 3_655 . .
O(4) Zn(1) N(1) C(9) -85.60(9) 3_655 . .
N(1) Zn(1) O(4) S(1) -107.29(8) . 3_655 3_655
O(4) Zn(1) N(1) C(1) 86.26(12) 3_655 3_655 3_655
O(4) Zn(1) N(1) C(9) -94.40(9) 3_655 3_655 3_655
N(1) Zn(1) O(4) S(1) 72.71(8) 3_655 3_655 3_655
C(11) S(1) O(4) Zn(1) 160.16(8) . . .
C(12) S(1) O(4) Zn(1) -95.71(9) . . .
Zn(1) O(1) C(10) O(2) -179.82(11) . . .
Zn(1) O(1) C(10) C(9) 0.35(15) . . .
Zn(1) N(1) C(1) C(2) 2.31(19) . . .
Zn(1) N(1) C(1) C(6) -177.94(9) . . .
Zn(1) N(1) C(9) C(8) 178.59(10) . . .
Zn(1) N(1) C(9) C(10) -1.41(14) . . .
C(1) N(1) C(9) C(8) -0.86(19) . . .
C(1) N(1) C(9) C(10) 179.14(11) . . .
C(9) N(1) C(1) C(2) -178.40(12) . . .
C(9) N(1) C(1) C(6) 1.35(19) . . .
C(6) N(2) C(8) O(3) -179.88(12) . . .
C(6) N(2) C(8) C(9) 0.48(19) . . .
C(8) N(2) C(6) C(1) 0.04(13) . . .
C(8) N(2) C(6) C(5) 178.83(13) . . .
N(1) C(1) C(2) C(3) 178.82(13) . . .
N(1) C(1) C(6) N(2) -1.0(2) . . .
N(1) C(1) C(6) C(5) -179.76(12) . . .
C(2) C(1) C(6) N(2) 178.78(12) . . .
C(2) C(1) C(6) C(5) -0.01(17) . . .
C(6) C(1) C(2) C(3) -0.9(2) . . .
C(1) C(2) C(3) C(4) 1.0(2) . . .
C(2) C(3) C(4) C(5) -0.09(19) . . .
C(3) C(4) C(5) C(6) -0.9(2) . . .
C(4) C(5) C(6) N(2) -177.91(13) . . .
C(4) C(5) C(6) C(1) 0.9(2) . . .
O(3) C(8) C(9) N(1) -179.71(12) . . .
O(3) C(8) C(9) C(10) 0.3(2) . . .
N(2) C(8) C(9) N(1) -0.08(17) . . .
N(2) C(8) C(9) C(10) 179.92(12) . . .
N(1) C(9) C(10) O(1) 0.84(19) . . .
N(1) C(9) C(10) O(2) -179.01(12) . . .
C(8) C(9) C(10) O(1) -179.16(12) . . .
C(8) C(9) C(10) O(2) 1.0(2) . . .
